data_4131773
loop_
_publ_author_name
'Schwamm, Ryan J.'
'Lein, Matthias'
'Coles, Martyn P.'
'Fitchett, Christopher M.'

_publ_section_title
;
 Bismuth(III) Complex of the [S<sub>4</sub>]<sup>&#x2022;-</sup> Radical
 Anion: Dimer Formation via Pancake Bonds.
;
_journal_issue 46
_journal_name_full 'Journal of the American Chemical Society'
_journal_page_first 16490
_journal_page_last 16493
_journal_paper_doi 10.1021/jacs.7b10454
_journal_volume 139
_journal_year 2017
_chemical_formula_moiety 'C76 H78 Bi N2 O Si2, 2(C4 H10 O)'
_chemical_formula_sum 'C84 H98 Bi N2 O3 Si2'
_chemical_formula_weight 1448.8
_space_group_IT_number 14
_space_group_name_Hall '-P 2yn'
_space_group_name_H-M_alt 'P 1 21/n 1'
_symmetry_cell_setting monoclinic
_symmetry_Int_Tables_number 14
_symmetry_space_group_name_Hall '-P 2yn'
_symmetry_space_group_name_H-M 'P 1 21/n 1'
_atom_sites_solution_hydrogens geom
_audit_conform_dict_location ftp://ftp.iucr.org/pub/cif_core.dic
_audit_conform_dict_name cif_core.dic
_audit_conform_dict_version 2.4.3
_audit_creation_date 2017-07-08T11:13:48-00:00
_audit_creation_method 'WinGX routine CIF_UPDATE'
_cell_angle_alpha 90
_cell_angle_beta 103.143(4)
_cell_angle_gamma 90
_cell_formula_units_Z 4
_cell_length_a 12.7552(5)
_cell_length_b 24.9034(7)
_cell_length_c 24.5987(7)
_cell_measurement_reflns_used 13089
_cell_measurement_temperature 120.01(10)
_cell_measurement_theta_max 74.577
_cell_measurement_theta_min 4.004
_cell_measurement_wavelength 1.54184
_cell_volume 7609.0(4)
_computing_cell_refinement 'CrysAlisPro 1.171.38.46 (Rigaku OD, 2015)'
_computing_data_collection 'CrysAlisPro 1.171.38.46 (Rigaku OD, 2015)'
_computing_data_reduction 'CrysAlisPro 1.171.38.46 (Rigaku OD, 2015)'
_computing_molecular_graphics 'Ortep for Windows (Farrugia, 2012)'
_computing_publication_material 'WinGX publication routines (Farrugia, 2012)'
_computing_structure_refinement 'SHELXL-2014/6 (Sheldrick, 2014)'
_diffrn_ambient_temperature 120.01(10)
_diffrn_detector 'CCD plate'
_diffrn_detector_area_resol_mean 8.0856
_diffrn_measured_fraction_theta_full 0.9958
_diffrn_measured_fraction_theta_max 0.9887
_diffrn_measurement_device 'four-circle diffractometer'
_diffrn_measurement_device_type 'SuperNova, Dual, Cu at zero, EosS2'
_diffrn_measurement_method '\w scans'
_diffrn_orient_matrix_type 'CrysAlisPro convention (1999,Acta A55,543-557)'
_diffrn_orient_matrix_UB_11 -0.0714254
_diffrn_orient_matrix_UB_12 -0.050552
_diffrn_orient_matrix_UB_13 -0.0089633
_diffrn_orient_matrix_UB_21 -0.0941712
_diffrn_orient_matrix_UB_22 0.0334649
_diffrn_orient_matrix_UB_23 -0.0338341
_diffrn_orient_matrix_UB_31 0.0374393
_diffrn_orient_matrix_UB_32 -0.0125675
_diffrn_orient_matrix_UB_33 -0.0539083
_diffrn_radiation_monochromator mirror
_diffrn_radiation_probe x-ray
_diffrn_radiation_type 'Cu K\a'
_diffrn_radiation_wavelength 1.54184
_diffrn_reflns_av_R_equivalents 0.0372
_diffrn_reflns_av_unetI/netI 0.0564
_diffrn_reflns_Laue_measured_fraction_full 0.999
_diffrn_reflns_Laue_measured_fraction_max 0.989
_diffrn_reflns_limit_h_max 15
_diffrn_reflns_limit_h_min -13
_diffrn_reflns_limit_k_max 31
_diffrn_reflns_limit_k_min -31
_diffrn_reflns_limit_l_max 30
_diffrn_reflns_limit_l_min -30
_diffrn_reflns_number 35974
_diffrn_reflns_point_group_measured_fraction_full 0.999
_diffrn_reflns_point_group_measured_fraction_max 0.989
_diffrn_reflns_theta_full 74.3338
_diffrn_reflns_theta_max 75.174
_diffrn_reflns_theta_min 3.5496
_diffrn_source 'micro-focus sealed X-ray tube'
_exptl_absorpt_coefficient_mu 5.2
_exptl_absorpt_correction_T_max 0.912
_exptl_absorpt_correction_T_min 0.29
_exptl_absorpt_correction_type gaussian
_exptl_absorpt_process_details
;
        CrysAlisPro 1.171.38.46 (Rigaku Oxford Diffraction, 2015)
Numerical absorption correction based on gaussian integration over
                        a multifaceted crystal model
        Empirical absorption correction using spherical harmonics,
 implemented in SCALE3 ABSPACK scaling algorithm.
;
_exptl_crystal_colour red
_exptl_crystal_density_diffrn 1.265
_exptl_crystal_density_method 'not measured'
_exptl_crystal_description block
_exptl_crystal_F_000 3004
_exptl_crystal_size_max 0.276
_exptl_crystal_size_mid 0.256
_exptl_crystal_size_min 0.181
_refine_diff_density_max 5.872
_refine_diff_density_min -3.712
_refine_diff_density_rms 0.142
_refine_ls_extinction_method none
_refine_ls_goodness_of_fit_ref 1.044
_refine_ls_hydrogen_treatment constr
_refine_ls_matrix_type full
_refine_ls_number_constraints 0
_refine_ls_number_parameters 749
_refine_ls_number_reflns 15518
_refine_ls_number_restraints 0
_refine_ls_restrained_S_all 1.044
_refine_ls_R_factor_all 0.0757
_refine_ls_R_factor_gt 0.07
_refine_ls_shift/su_max 0.002
_refine_ls_shift/su_mean 0
_refine_ls_structure_factor_coef Fsqd
_refine_ls_weighting_details 'w=1/[\s^2^(Fo^2^)+(0.0709P)^2^+60.0370P] where P=(Fo^2^+2Fc^2^)/3'
_refine_ls_weighting_scheme calc
_refine_ls_wR_factor_gt 0.1732
_refine_ls_wR_factor_ref 0.1769
_reflns_number_gt 13695
_reflns_number_total 15518
_reflns_threshold_expression 'I > 2\s(I)'
_cod_data_source_file ja7b10454_si_002.cif
_cod_data_source_block Compound-7-{P21/n}
_cod_original_cell_volume 7609.1(4)
_cod_database_code 4131773

loop_
_symmetry_equiv_pos_as_xyz
'x, y, z'
'-x+1/2, y+1/2, -z+1/2'
'-x, -y, -z'
'x-1/2, -y-1/2, z-1/2'

loop_
_atom_site_label
_atom_site_type_symbol
_atom_site_fract_x
_atom_site_fract_y
_atom_site_fract_z
_atom_site_U_iso_or_equiv
_atom_site_adp_type
_atom_site_occupancy
_atom_site_calc_flag
Bi Bi 0.55070(2) 0.14636(2) 0.95195(2) 0.03238(9) Uani 1 d
Si1 Si 0.51332(14) 0.28180(7) 0.92734(8) 0.0338(4) Uani 1 d
Si2 Si 0.65594(14) 0.24728(7) 1.04055(8) 0.0313(4) Uani 1 d
O1 O 0.6043(4) 0.28396(18) 0.9855(2) 0.0392(11) Uani 1 d
N1 N 0.5217(4) 0.2183(2) 0.9003(2) 0.0345(12) Uani 1 d
N2 N 0.5862(4) 0.1869(2) 1.0326(2) 0.0304(11) Uani 1 d
C1 C 0.5184(5) 0.2048(3) 0.8431(3) 0.0348(14) Uani 1 d
C2 C 0.6163(5) 0.2017(3) 0.8246(3) 0.0344(14) Uani 1 d
C3 C 0.6123(5) 0.1856(3) 0.7703(3) 0.0399(16) Uani 1 d
H3 H 0.6782 0.1832 0.7587 0.048 Uiso 1 calc
C4 C 0.5191(6) 0.1729(3) 0.7322(3) 0.0410(16) Uani 1 d
C5 C 0.4235(5) 0.1755(3) 0.7515(3) 0.0390(15) Uani 1 d
H5 H 0.3573 0.1664 0.7267 0.047 Uiso 1 calc
C6 C 0.4227(5) 0.1912(3) 0.8062(3) 0.0345(14) Uani 1 d
C7 C 0.7264(5) 0.2127(3) 0.8626(3) 0.0371(15) Uani 1 d
H7 H 0.7169 0.211 0.9018 0.044 Uiso 1 calc
C8 C 0.8035(5) 0.1671(3) 0.8563(3) 0.0328(13) Uani 1 d
C9 C 0.7736(6) 0.1140(3) 0.8623(3) 0.0450(18) Uani 1 d
H9 H 0.7071 0.107 0.8722 0.054 Uiso 1 calc
C10 C 0.8373(6) 0.0712(3) 0.8545(3) 0.0463(17) Uani 1 d
H10 H 0.8143 0.0355 0.8586 0.056 Uiso 1 calc
C11 C 0.9345(6) 0.0806(3) 0.8405(3) 0.0398(15) Uani 1 d
H11 H 0.9791 0.0515 0.835 0.048 Uiso 1 calc
C12 C 0.9661(6) 0.1329(3) 0.8347(3) 0.0427(17) Uani 1 d
H12 H 1.0325 0.1396 0.8246 0.051 Uiso 1 calc
C13 C 0.9022(5) 0.1760(3) 0.8435(3) 0.0377(15) Uani 1 d
H13 H 0.9266 0.2117 0.8407 0.045 Uiso 1 calc
C14 C 0.7712(6) 0.2684(3) 0.8550(3) 0.0415(16) Uani 1 d
C15 C 0.8245(8) 0.2970(4) 0.8993(4) 0.061(3) Uani 1 d
H15 H 0.8335 0.2816 0.9354 0.074 Uiso 1 calc
C16 C 0.8666(10) 0.3477(4) 0.8949(5) 0.077(3) Uani 1 d
H16 H 0.9029 0.3664 0.9273 0.093 Uiso 1 calc
C17 C 0.8551(8) 0.3707(4) 0.8426(6) 0.071(3) Uani 1 d
H17 H 0.8826 0.4056 0.8386 0.085 Uiso 1 calc
C18 C 0.8029(7) 0.3419(4) 0.7963(5) 0.068(3) Uani 1 d
H18 H 0.7959 0.3569 0.7601 0.082 Uiso 1 calc
C19 C 0.7606(6) 0.2915(4) 0.8017(4) 0.053(2) Uani 1 d
H19 H 0.7242 0.2725 0.7695 0.064 Uiso 1 calc
C20 C 0.5226(6) 0.1541(4) 0.6734(3) 0.0448(18) Uani 1 d
C21 C 0.5971(6) 0.1052(4) 0.6778(3) 0.0504(19) Uani 1 d
H21A H 0.6696 0.1151 0.6985 0.076 Uiso 1 calc
H21B H 0.6001 0.0932 0.6402 0.076 Uiso 1 calc
H21C H 0.5694 0.0761 0.6974 0.076 Uiso 1 calc
C22 C 0.5673(7) 0.2010(4) 0.6437(3) 0.057(2) Uani 1 d
H22A H 0.517 0.2313 0.6391 0.086 Uiso 1 calc
H22B H 0.5759 0.189 0.6071 0.086 Uiso 1 calc
H22C H 0.6373 0.2123 0.6664 0.086 Uiso 1 calc
C23 C 0.4121(7) 0.1391(5) 0.6388(4) 0.066(3) Uani 1 d
H23A H 0.381 0.1108 0.6579 0.1 Uiso 1 calc
H23B H 0.4188 0.126 0.6021 0.1 Uiso 1 calc
H23C H 0.3652 0.1707 0.634 0.1 Uiso 1 calc
C24 C 0.3166(5) 0.1893(3) 0.8257(3) 0.0359(15) Uani 1 d
H24 H 0.337 0.1864 0.8674 0.043 Uiso 1 calc
C25 C 0.2503(5) 0.1392(3) 0.8048(3) 0.0389(16) Uani 1 d
C26 C 0.2592(6) 0.0951(3) 0.8409(4) 0.052(2) Uani 1 d
H26 H 0.304 0.0975 0.8774 0.063 Uiso 1 calc
C27 C 0.2034(7) 0.0482(4) 0.8239(5) 0.062(3) Uani 1 d
H27 H 0.209 0.0188 0.8489 0.075 Uiso 1 calc
C28 C 0.1407(8) 0.0443(4) 0.7716(5) 0.064(3) Uani 1 d
H28 H 0.1053 0.0114 0.7594 0.077 Uiso 1 calc
C29 C 0.1275(7) 0.0892(4) 0.7349(4) 0.057(2) Uani 1 d
H29 H 0.0817 0.0867 0.6986 0.069 Uiso 1 calc
C30 C 0.1824(6) 0.1368(3) 0.7523(4) 0.0485(19) Uani 1 d
H30 H 0.1732 0.1673 0.7284 0.058 Uiso 1 calc
C31 C 0.2460(5) 0.2389(3) 0.8125(3) 0.0343(14) Uani 1 d
C32 C 0.2532(6) 0.2760(3) 0.7715(3) 0.0399(16) Uani 1 d
H32 H 0.3071 0.2716 0.7508 0.048 Uiso 1 calc
C33 C 0.1826(6) 0.3195(3) 0.7599(3) 0.0465(18) Uani 1 d
H33 H 0.1876 0.3442 0.7311 0.056 Uiso 1 calc
C34 C 0.1048(6) 0.3266(3) 0.7911(3) 0.0437(17) Uani 1 d
H34 H 0.0566 0.3561 0.7837 0.052 Uiso 1 calc
C35 C 0.0982(5) 0.2905(3) 0.8326(3) 0.0415(16) Uani 1 d
H35 H 0.0456 0.2954 0.854 0.05 Uiso 1 calc
C36 C 0.1669(5) 0.2477(3) 0.8431(3) 0.0384(15) Uani 1 d
H36 H 0.161 0.2232 0.8719 0.046 Uiso 1 calc
C37 C 0.3811(5) 0.2959(3) 0.9440(3) 0.0396(15) Uani 1 d
H37A H 0.3548 0.2635 0.9592 0.059 Uiso 1 calc
H37B H 0.3293 0.3069 0.91 0.059 Uiso 1 calc
H37C H 0.3893 0.3249 0.9717 0.059 Uiso 1 calc
C38 C 0.5387(7) 0.3341(3) 0.8782(4) 0.052(2) Uani 1 d
H38A H 0.543 0.3693 0.8963 0.077 Uiso 1 calc
H38B H 0.4798 0.3341 0.8448 0.077 Uiso 1 calc
H38C H 0.6067 0.3264 0.8676 0.077 Uiso 1 calc
C39 C 0.6423(6) 0.2820(3) 1.1050(3) 0.0417(16) Uani 1 d
H39A H 0.6874 0.3143 1.1104 0.063 Uiso 1 calc
H39B H 0.6654 0.258 1.137 0.063 Uiso 1 calc
H39C H 0.5669 0.2922 1.1018 0.063 Uiso 1 calc
C40 C 0.8013(5) 0.2391(3) 1.0401(3) 0.0371(15) Uani 1 d
H40A H 0.8085 0.2133 1.0111 0.056 Uiso 1 calc
H40B H 0.8407 0.226 1.0766 0.056 Uiso 1 calc
H40C H 0.8309 0.2739 1.0323 0.056 Uiso 1 calc
C41 C 0.5663(5) 0.1521(2) 1.0755(2) 0.0260(12) Uani 1 d
C42 C 0.6404(5) 0.1120(3) 1.0989(3) 0.0278(12) Uani 1 d
C43 C 0.6157(5) 0.0759(3) 1.1372(3) 0.0300(13) Uani 1 d
H43 H 0.6687 0.0505 1.1542 0.036 Uiso 1 calc
C44 C 0.5159(5) 0.0755(3) 1.1517(3) 0.0302(13) Uani 1 d
C45 C 0.4445(5) 0.1161(3) 1.1290(3) 0.0285(12) Uani 1 d
H45 H 0.3767 0.1176 1.1389 0.034 Uiso 1 calc
C46 C 0.4675(5) 0.1546(2) 1.0927(2) 0.0272(12) Uani 1 d
C47 C 0.7471(5) 0.1051(3) 1.0806(3) 0.0287(12) Uani 1 d
H47 H 0.754 0.1378 1.0581 0.034 Uiso 1 calc
C48 C 0.8451(5) 0.1061(3) 1.1301(3) 0.0319(13) Uani 1 d
C49 C 0.8600(6) 0.1513(3) 1.1646(3) 0.0368(15) Uani 1 d
H49 H 0.8072 0.1789 1.1581 0.044 Uiso 1 calc
C50 C 0.9498(6) 0.1568(3) 1.2081(3) 0.0423(16) Uani 1 d
H50 H 0.9584 0.188 1.231 0.051 Uiso 1 calc
C51 C 1.0271(6) 0.1168(3) 1.2181(4) 0.0469(18) Uani 1 d
H51 H 1.0888 0.1203 1.2479 0.056 Uiso 1 calc
C52 C 1.0142(6) 0.0718(3) 1.1845(4) 0.0482(18) Uani 1 d
H52 H 1.067 0.0442 1.1913 0.058 Uiso 1 calc
C53 C 0.9233(6) 0.0668(3) 1.1405(3) 0.0409(16) Uani 1 d
H53 H 0.9154 0.0358 1.1174 0.049 Uiso 1 calc
C54 C 0.7460(5) 0.0574(3) 1.0411(3) 0.0329(13) Uani 1 d
C55 C 0.8299(6) 0.0524(3) 1.0140(3) 0.0414(16) Uani 1 d
H55 H 0.8846 0.0791 1.0193 0.05 Uiso 1 calc
C56 C 0.8351(7) 0.0090(3) 0.9790(3) 0.0494(19) Uani 1 d
H56 H 0.8949 0.0056 0.9622 0.059 Uiso 1 calc
C57 C 0.7547(7) -0.0289(3) 0.9685(3) 0.0472(18) Uani 1 d
H57 H 0.7576 -0.0579 0.9438 0.057 Uiso 1 calc
C58 C 0.6694(7) -0.0240(3) 0.9944(3) 0.0457(17) Uani 1 d
H58 H 0.6136 -0.0501 0.9875 0.055 Uiso 1 calc
C59 C 0.6647(5) 0.0185(3) 1.0301(3) 0.0365(14) Uani 1 d
H59 H 0.6054 0.0212 1.0474 0.044 Uiso 1 calc
C60 C 0.4880(5) 0.0296(3) 1.1882(3) 0.0336(14) Uani 1 d
C61 C 0.5789(6) 0.0219(3) 1.2407(3) 0.0422(16) Uani 1 d
H61A H 0.6448 0.0107 1.2298 0.063 Uiso 1 calc
H61B H 0.5579 -0.0058 1.2645 0.063 Uiso 1 calc
H61C H 0.5919 0.0558 1.2614 0.063 Uiso 1 calc
C62 C 0.4764(6) -0.0230(3) 1.1538(3) 0.0380(15) Uani 1 d
H62A H 0.4213 -0.0183 1.1192 0.057 Uiso 1 calc
H62B H 0.4553 -0.0523 1.1757 0.057 Uiso 1 calc
H62C H 0.5454 -0.0318 1.1447 0.057 Uiso 1 calc
C63 C 0.3826(6) 0.0402(3) 1.2059(4) 0.0474(19) Uani 1 d
H63A H 0.3869 0.0748 1.2252 0.071 Uiso 1 calc
H63B H 0.3703 0.0115 1.231 0.071 Uiso 1 calc
H63C H 0.323 0.0409 1.1728 0.071 Uiso 1 calc
C64 C 0.3868(5) 0.1997(3) 1.0721(3) 0.0306(13) Uani 1 d
H64 H 0.4115 0.2171 1.0406 0.037 Uiso 1 calc
C65 C 0.2728(5) 0.1795(3) 1.0471(3) 0.0334(14) Uani 1 d
C66 C 0.2458(6) 0.1636(3) 0.9917(3) 0.0421(16) Uani 1 d
H66 H 0.2989 0.165 0.9701 0.051 Uiso 1 calc
C67 C 0.1435(7) 0.1457(3) 0.9670(4) 0.053(2) Uani 1 d
H67 H 0.1274 0.1339 0.9293 0.063 Uiso 1 calc
C68 C 0.0648(6) 0.1452(3) 0.9971(4) 0.053(2) Uani 1 d
H68 H -0.0065 0.1346 0.9798 0.063 Uiso 1 calc
C69 C 0.0906(6) 0.1603(3) 1.0534(4) 0.051(2) Uani 1 d
H69 H 0.0371 0.1591 1.0746 0.061 Uiso 1 calc
C70 C 0.1939(6) 0.1771(3) 1.0783(4) 0.0430(17) Uani 1 d
H70 H 0.2112 0.1871 1.1166 0.052 Uiso 1 calc
C71 C 0.3867(5) 0.2442(3) 1.1147(3) 0.0326(13) Uani 1 d
C72 C 0.4305(6) 0.2386(3) 1.1712(3) 0.0397(15) Uani 1 d
H72 H 0.4615 0.2053 1.1852 0.048 Uiso 1 calc
C73 C 0.4299(7) 0.2812(3) 1.2081(3) 0.0473(18) Uani 1 d
H73 H 0.4599 0.2768 1.2469 0.057 Uiso 1 calc
C74 C 0.3854(6) 0.3299(3) 1.1877(4) 0.0468(18) Uani 1 d
H74 H 0.3855 0.3591 1.2126 0.056 Uiso 1 calc
C75 C 0.3410(6) 0.3361(3) 1.1319(4) 0.0439(17) Uani 1 d
H75 H 0.3102 0.3696 1.1181 0.053 Uiso 1 calc
C76 C 0.3412(5) 0.2934(3) 1.0953(3) 0.0371(15) Uani 1 d
H76 H 0.31 0.2979 1.0567 0.044 Uiso 1 calc

loop_
_atom_site_aniso_label
_atom_site_aniso_U_11
_atom_site_aniso_U_22
_atom_site_aniso_U_33
_atom_site_aniso_U_23
_atom_site_aniso_U_13
_atom_site_aniso_U_12
Bi 0.03829(15) 0.03019(14) 0.03309(14) 0.00364(9) 0.01734(10) 0.00033(10)
Si1 0.0312(8) 0.0325(9) 0.0433(10) 0.0096(7) 0.0204(7) 0.0017(7)
Si2 0.0270(8) 0.0300(8) 0.0415(9) 0.0016(7) 0.0173(7) -0.0015(7)
O1 0.038(2) 0.029(2) 0.052(3) 0.011(2) 0.012(2) -0.0064(19)
N1 0.029(3) 0.042(3) 0.037(3) 0.006(2) 0.018(2) 0.003(2)
N2 0.031(3) 0.025(2) 0.041(3) 0.007(2) 0.022(2) 0.002(2)
C1 0.033(3) 0.037(3) 0.042(4) 0.015(3) 0.024(3) 0.004(3)
C2 0.031(3) 0.040(3) 0.038(3) 0.011(3) 0.021(3) 0.004(3)
C3 0.033(3) 0.049(4) 0.047(4) 0.014(3) 0.029(3) 0.005(3)
C4 0.035(3) 0.053(4) 0.040(4) 0.014(3) 0.020(3) 0.005(3)
C5 0.030(3) 0.051(4) 0.039(4) 0.013(3) 0.016(3) 0.004(3)
C6 0.028(3) 0.040(3) 0.040(3) 0.016(3) 0.018(3) 0.005(3)
C7 0.029(3) 0.044(4) 0.046(4) 0.010(3) 0.026(3) -0.002(3)
C8 0.033(3) 0.039(3) 0.031(3) 0.005(3) 0.016(3) -0.003(3)
C9 0.034(3) 0.047(4) 0.063(5) 0.007(4) 0.029(3) -0.004(3)
C10 0.047(4) 0.039(4) 0.058(5) 0.004(3) 0.024(4) -0.005(3)
C11 0.033(3) 0.046(4) 0.043(4) 0.007(3) 0.014(3) 0.001(3)
C12 0.029(3) 0.051(4) 0.054(4) 0.011(4) 0.021(3) 0.004(3)
C13 0.027(3) 0.042(4) 0.046(4) 0.009(3) 0.013(3) -0.006(3)
C14 0.032(3) 0.041(4) 0.059(4) 0.003(3) 0.028(3) 0.000(3)
C15 0.081(6) 0.049(5) 0.072(6) -0.014(4) 0.055(5) -0.030(5)
C16 0.093(8) 0.061(6) 0.100(8) -0.031(6) 0.069(7) -0.021(5)
C17 0.057(5) 0.044(5) 0.131(10) 0.015(6) 0.062(6) 0.004(4)
C18 0.040(4) 0.064(6) 0.106(8) 0.037(6) 0.029(5) 0.004(4)
C19 0.037(4) 0.057(5) 0.070(5) 0.028(4) 0.019(4) -0.005(4)
C20 0.035(4) 0.070(5) 0.036(4) 0.012(3) 0.020(3) 0.002(3)
C21 0.045(4) 0.064(5) 0.050(4) 0.006(4) 0.026(4) 0.001(4)
C22 0.054(5) 0.083(6) 0.042(4) 0.023(4) 0.028(4) 0.019(5)
C23 0.039(4) 0.119(9) 0.043(4) 0.003(5) 0.014(4) 0.002(5)
C24 0.026(3) 0.048(4) 0.038(3) 0.012(3) 0.017(3) 0.003(3)
C25 0.030(3) 0.037(4) 0.059(4) 0.010(3) 0.029(3) 0.007(3)
C26 0.033(4) 0.053(5) 0.080(6) 0.020(4) 0.030(4) 0.012(3)
C27 0.041(4) 0.047(5) 0.107(8) 0.021(5) 0.036(5) 0.013(4)
C28 0.053(5) 0.043(4) 0.112(9) -0.001(5) 0.049(6) 0.000(4)
C29 0.040(4) 0.066(6) 0.074(6) -0.013(5) 0.028(4) -0.004(4)
C30 0.036(4) 0.053(5) 0.064(5) 0.010(4) 0.026(4) 0.002(3)
C31 0.025(3) 0.042(4) 0.039(3) 0.008(3) 0.013(3) -0.005(3)
C32 0.037(3) 0.042(4) 0.046(4) 0.011(3) 0.022(3) 0.003(3)
C33 0.047(4) 0.047(4) 0.053(4) 0.011(4) 0.026(4) 0.007(3)
C34 0.042(4) 0.034(3) 0.060(5) 0.004(3) 0.020(3) 0.003(3)
C35 0.031(3) 0.048(4) 0.052(4) -0.001(3) 0.022(3) -0.002(3)
C36 0.030(3) 0.048(4) 0.043(4) 0.008(3) 0.019(3) 0.000(3)
C37 0.035(3) 0.038(4) 0.052(4) 0.002(3) 0.022(3) -0.001(3)
C38 0.058(5) 0.037(4) 0.070(5) 0.015(4) 0.036(4) 0.007(4)
C39 0.033(3) 0.040(4) 0.057(4) -0.013(3) 0.023(3) -0.008(3)
C40 0.035(3) 0.038(3) 0.045(4) -0.003(3) 0.023(3) -0.007(3)
C41 0.023(3) 0.032(3) 0.027(3) -0.003(2) 0.015(2) -0.003(2)
C42 0.025(3) 0.032(3) 0.030(3) -0.002(2) 0.013(2) -0.001(2)
C43 0.029(3) 0.030(3) 0.035(3) 0.001(3) 0.016(2) 0.003(2)
C44 0.033(3) 0.030(3) 0.034(3) -0.002(2) 0.021(3) -0.005(2)
C45 0.027(3) 0.033(3) 0.032(3) -0.003(2) 0.020(2) -0.002(2)
C46 0.029(3) 0.033(3) 0.027(3) -0.003(2) 0.021(2) -0.003(2)
C47 0.027(3) 0.032(3) 0.033(3) 0.003(2) 0.017(2) 0.004(2)
C48 0.030(3) 0.034(3) 0.036(3) 0.003(3) 0.018(3) -0.002(3)
C49 0.035(3) 0.038(4) 0.042(4) -0.003(3) 0.017(3) 0.003(3)
C50 0.039(4) 0.049(4) 0.043(4) -0.004(3) 0.016(3) 0.002(3)
C51 0.035(4) 0.048(4) 0.055(5) 0.003(4) 0.005(3) -0.003(3)
C52 0.036(4) 0.041(4) 0.065(5) 0.003(4) 0.006(3) 0.006(3)
C53 0.038(4) 0.034(3) 0.052(4) -0.002(3) 0.012(3) -0.001(3)
C54 0.032(3) 0.036(3) 0.034(3) 0.002(3) 0.014(3) 0.008(3)
C55 0.039(4) 0.048(4) 0.044(4) -0.002(3) 0.024(3) 0.003(3)
C56 0.048(4) 0.059(5) 0.050(4) 0.003(4) 0.031(4) 0.012(4)
C57 0.052(4) 0.044(4) 0.048(4) -0.009(3) 0.018(4) 0.005(4)
C58 0.050(4) 0.042(4) 0.049(4) -0.007(3) 0.020(3) -0.001(3)
C59 0.035(3) 0.045(4) 0.034(3) 0.000(3) 0.017(3) 0.003(3)
C60 0.038(3) 0.031(3) 0.038(3) 0.006(3) 0.022(3) 0.000(3)
C61 0.050(4) 0.042(4) 0.038(4) 0.011(3) 0.017(3) -0.004(3)
C62 0.040(4) 0.033(3) 0.045(4) 0.005(3) 0.019(3) -0.004(3)
C63 0.050(4) 0.045(4) 0.061(5) 0.006(4) 0.041(4) -0.001(3)
C64 0.029(3) 0.033(3) 0.037(3) 0.004(3) 0.021(3) -0.004(2)
C65 0.030(3) 0.029(3) 0.045(4) 0.007(3) 0.016(3) 0.002(3)
C66 0.046(4) 0.042(4) 0.042(4) 0.002(3) 0.018(3) -0.004(3)
C67 0.051(5) 0.055(5) 0.049(4) 0.010(4) 0.005(4) -0.018(4)
C68 0.035(4) 0.056(5) 0.066(5) 0.007(4) 0.008(4) -0.007(3)
C69 0.032(4) 0.053(5) 0.076(6) 0.001(4) 0.030(4) -0.003(3)
C70 0.037(4) 0.038(4) 0.062(5) 0.000(3) 0.028(3) -0.002(3)
C71 0.027(3) 0.033(3) 0.043(4) -0.001(3) 0.019(3) 0.003(3)
C72 0.040(4) 0.038(4) 0.044(4) -0.007(3) 0.015(3) 0.003(3)
C73 0.050(4) 0.047(4) 0.044(4) -0.013(3) 0.009(3) 0.006(3)
C74 0.035(4) 0.037(4) 0.072(5) -0.015(4) 0.019(4) 0.004(3)
C75 0.038(4) 0.037(4) 0.060(5) -0.004(3) 0.018(3) 0.007(3)
C76 0.031(3) 0.041(4) 0.045(4) -0.001(3) 0.021(3) 0.003(3)

loop_
_atom_type_symbol
_atom_type_description
_atom_type_scat_dispersion_real
_atom_type_scat_dispersion_imag
_atom_type_scat_source
C C 0.0181 0.0091 'International Tables Vol C Tables 4.2.6.8 and 6.1.1.4'
H H 0 0 'International Tables Vol C Tables 4.2.6.8 and 6.1.1.4'
N N 0.0311 0.018 'International Tables Vol C Tables 4.2.6.8 and 6.1.1.4'
O O 0.0492 0.0322 'International Tables Vol C Tables 4.2.6.8 and 6.1.1.4'
Si Si 0.2541 0.3302 'International Tables Vol C Tables 4.2.6.8 and 6.1.1.4'
Bi Bi -4.0111 8.931 'International Tables Vol C Tables 4.2.6.8 and 6.1.1.4'

loop_
_exptl_crystal_face_index_h
_exptl_crystal_face_index_k
_exptl_crystal_face_index_l
_exptl_crystal_face_perp_dist
7 -6 -7 0.1129
4 11 7 0.1461
-1 -8 -13 0.0996
-7 -9 -1 0.1163
2 -13 -9 0.0618
8 -1 -5 0.1208
-8 1 7 0.1236
-2 -13 -6 0.0739
0 11 11 0.1076
1 -15 6 0.0896
-7 -4 9 0.1169
1 13 -10 0.1073
0 -16 -4 0.0536
-4 -10 11 0.1012
-3 8 13 0.1334
0 16 4 0.1267
3 15 -5 0.1472
4 9 -12 0.1384
0 8 13 0.1122
-2 15 1 0.1334
6 -5 6 0.1463
0 0 16 0.1225
-6 5 11 0.136
-5 -13 3 0.1062
-7 6 -4 0.1565
0 1 -15 0.1277
5 -4 -13 0.1208

loop_
_geom_angle_atom_site_label_1
_geom_angle_atom_site_label_2
_geom_angle_atom_site_label_3
_geom_angle
N2 Bi N1 97.0(2)
O1 Si1 N1 106.0(3)
O1 Si1 C38 110.8(4)
N1 Si1 C38 110.9(3)
O1 Si1 C37 107.6(3)
N1 Si1 C37 113.4(3)
C38 Si1 C37 108.2(4)
O1 Si2 N2 106.8(3)
O1 Si2 C39 110.4(3)
N2 Si2 C39 110.9(3)
O1 Si2 C40 105.5(3)
N2 Si2 C40 112.9(3)
C39 Si2 C40 110.1(3)
Si1 O1 Si2 141.2(3)
C1 N1 Si1 126.9(5)
C1 N1 Bi 109.9(4)
Si1 N1 Bi 123.0(3)
C41 N2 Si2 127.8(5)
C41 N2 Bi 110.8(4)
Si2 N2 Bi 120.0(3)
C6 C1 C2 118.8(6)
C6 C1 N1 121.5(5)
C2 C1 N1 119.5(6)
C3 C2 C1 118.8(6)
C3 C2 C7 118.1(6)
C1 C2 C7 123.0(6)
C4 C3 C2 124.2(6)
C4 C3 H3 117.9
C2 C3 H3 117.9
C3 C4 C5 116.2(7)
C3 C4 C20 120.6(6)
C5 C4 C20 123.1(7)
C6 C5 C4 122.1(7)
C6 C5 H5 118.9
C4 C5 H5 118.9
C1 C6 C5 119.9(6)
C1 C6 C24 120.6(6)
C5 C6 C24 119.4(6)
C2 C7 C14 114.0(6)
C2 C7 C8 109.0(6)
C14 C7 C8 113.2(5)
C2 C7 H7 106.7
C14 C7 H7 106.7
C8 C7 H7 106.7
C13 C8 C9 117.5(7)
C13 C8 C7 122.8(6)
C9 C8 C7 119.7(6)
C10 C9 C8 122.3(6)
C10 C9 H9 118.9
C8 C9 H9 118.9
C9 C10 C11 119.7(7)
C9 C10 H10 120.2
C11 C10 H10 120.2
C12 C11 C10 119.1(7)
C12 C11 H11 120.5
C10 C11 H11 120.5
C11 C12 C13 121.0(6)
C11 C12 H12 119.5
C13 C12 H12 119.5
C8 C13 C12 120.4(7)
C8 C13 H13 119.8
C12 C13 H13 119.8
C15 C14 C19 117.3(8)
C15 C14 C7 121.0(7)
C19 C14 C7 121.7(7)
C14 C15 C16 123.5(10)
C14 C15 H15 118.3
C16 C15 H15 118.3
C15 C16 C17 119.3(11)
C15 C16 H16 120.4
C17 C16 H16 120.4
C18 C17 C16 118.6(9)
C18 C17 H17 120.7
C16 C17 H17 120.7
C17 C18 C19 121.1(10)
C17 C18 H18 119.5
C19 C18 H18 119.5
C18 C19 C14 120.2(10)
C18 C19 H19 119.9
C14 C19 H19 119.9
C23 C20 C4 112.5(6)
C23 C20 C21 109.0(8)
C4 C20 C21 109.2(6)
C23 C20 C22 108.4(7)
C4 C20 C22 107.8(7)
C21 C20 C22 110.0(6)
C20 C21 H21A 109.5
C20 C21 H21B 109.5
H21A C21 H21B 109.5
C20 C21 H21C 109.5
H21A C21 H21C 109.5
H21B C21 H21C 109.5
C20 C22 H22A 109.5
C20 C22 H22B 109.5
H22A C22 H22B 109.5
C20 C22 H22C 109.5
H22A C22 H22C 109.5
H22B C22 H22C 109.5
C20 C23 H23A 109.5
C20 C23 H23B 109.5
H23A C23 H23B 109.5
C20 C23 H23C 109.5
H23A C23 H23C 109.5
H23B C23 H23C 109.5
C31 C24 C25 109.6(5)
C31 C24 C6 115.4(5)
C25 C24 C6 112.2(6)
C31 C24 H24 106.3
C25 C24 H24 106.3
C6 C24 H24 106.3
C30 C25 C26 120.2(8)
C30 C25 C24 122.0(6)
C26 C25 C24 117.8(7)
C27 C26 C25 120.6(9)
C27 C26 H26 119.7
C25 C26 H26 119.7
C28 C27 C26 120.1(9)
C28 C27 H27 120
C26 C27 H27 120
C27 C28 C29 120.3(9)
C27 C28 H28 119.9
C29 C28 H28 119.9
C30 C29 C28 119.6(9)
C30 C29 H29 120.2
C28 C29 H29 120.2
C25 C30 C29 119.1(8)
C25 C30 H30 120.4
C29 C30 H30 120.4
C32 C31 C36 117.4(6)
C32 C31 C24 124.2(6)
C36 C31 C24 118.3(6)
C31 C32 C33 121.2(6)
C31 C32 H32 119.4
C33 C32 H32 119.4
C34 C33 C32 119.4(7)
C34 C33 H33 120.3
C32 C33 H33 120.3
C35 C34 C33 119.8(7)
C35 C34 H34 120.1
C33 C34 H34 120.1
C36 C35 C34 120.3(6)
C36 C35 H35 119.8
C34 C35 H35 119.8
C35 C36 C31 121.8(6)
C35 C36 H36 119.1
C31 C36 H36 119.1
Si1 C37 H37A 109.5
Si1 C37 H37B 109.5
H37A C37 H37B 109.5
Si1 C37 H37C 109.5
H37A C37 H37C 109.5
H37B C37 H37C 109.5
Si1 C38 H38A 109.5
Si1 C38 H38B 109.5
H38A C38 H38B 109.5
Si1 C38 H38C 109.5
H38A C38 H38C 109.5
H38B C38 H38C 109.5
Si2 C39 H39A 109.5
Si2 C39 H39B 109.5
H39A C39 H39B 109.5
Si2 C39 H39C 109.5
H39A C39 H39C 109.5
H39B C39 H39C 109.5
Si2 C40 H40A 109.5
Si2 C40 H40B 109.5
H40A C40 H40B 109.5
Si2 C40 H40C 109.5
H40A C40 H40C 109.5
H40B C40 H40C 109.5
C42 C41 C46 118.1(5)
C42 C41 N2 121.0(5)
C46 C41 N2 120.7(5)
C43 C42 C41 120.1(5)
C43 C42 C47 118.6(5)
C41 C42 C47 121.2(5)
C42 C43 C44 122.5(6)
C42 C43 H43 118.7
C44 C43 H43 118.7
C45 C44 C43 116.3(5)
C45 C44 C60 123.8(5)
C43 C44 C60 119.8(6)
C46 C45 C44 123.1(5)
C46 C45 H45 118.4
C44 C45 H45 118.4
C45 C46 C41 119.6(6)
C45 C46 C64 119.7(5)
C41 C46 C64 120.7(5)
C54 C47 C48 113.8(5)
C54 C47 C42 113.0(5)
C48 C47 C42 112.5(5)
C54 C47 H47 105.6
C48 C47 H47 105.6
C42 C47 H47 105.6
C53 C48 C49 117.9(7)
C53 C48 C47 124.1(6)
C49 C48 C47 117.9(6)
C50 C49 C48 121.6(7)
C50 C49 H49 119.2
C48 C49 H49 119.2
C49 C50 C51 119.7(7)
C49 C50 H50 120.1
C51 C50 H50 120.1
C52 C51 C50 119.7(7)
C52 C51 H51 120.1
C50 C51 H51 120.1
C51 C52 C53 120.0(7)
C51 C52 H52 120
C53 C52 H52 120
C48 C53 C52 121.1(7)
C48 C53 H53 119.5
C52 C53 H53 119.5
C55 C54 C59 117.5(6)
C55 C54 C47 118.5(6)
C59 C54 C47 124.0(5)
C54 C55 C56 121.1(7)
C54 C55 H55 119.5
C56 C55 H55 119.5
C57 C56 C55 120.8(7)
C57 C56 H56 119.6
C55 C56 H56 119.6
C56 C57 C58 118.9(7)
C56 C57 H57 120.5
C58 C57 H57 120.5
C57 C58 C59 120.7(7)
C57 C58 H58 119.7
C59 C58 H58 119.7
C58 C59 C54 120.9(6)
C58 C59 H59 119.5
C54 C59 H59 119.5
C63 C60 C61 109.0(6)
C63 C60 C44 111.9(6)
C61 C60 C44 110.6(6)
C63 C60 C62 108.7(6)
C61 C60 C62 108.2(6)
C44 C60 C62 108.4(5)
C60 C61 H61A 109.5
C60 C61 H61B 109.5
H61A C61 H61B 109.5
C60 C61 H61C 109.5
H61A C61 H61C 109.5
H61B C61 H61C 109.5
C60 C62 H62A 109.5
C60 C62 H62B 109.5
H62A C62 H62B 109.5
C60 C62 H62C 109.5
H62A C62 H62C 109.5
H62B C62 H62C 109.5
C60 C63 H63A 109.5
C60 C63 H63B 109.5
H63A C63 H63B 109.5
C60 C63 H63C 109.5
H63A C63 H63C 109.5
H63B C63 H63C 109.5
C71 C64 C65 111.5(5)
C71 C64 C46 114.3(5)
C65 C64 C46 113.5(5)
C71 C64 H64 105.5
C65 C64 H64 105.5
C46 C64 H64 105.5
C66 C65 C70 118.6(7)
C66 C65 C64 119.4(6)
C70 C65 C64 122.0(6)
C67 C66 C65 121.6(7)
C67 C66 H66 119.2
C65 C66 H66 119.2
C68 C67 C66 119.8(8)
C68 C67 H67 120.1
C66 C67 H67 120.1
C67 C68 C69 119.6(7)
C67 C68 H68 120.2
C69 C68 H68 120.2
C70 C69 C68 120.3(7)
C70 C69 H69 119.8
C68 C69 H69 119.8
C69 C70 C65 120.0(8)
C69 C70 H70 120
C65 C70 H70 120
C72 C71 C76 118.3(6)
C72 C71 C64 123.7(6)
C76 C71 C64 118.0(6)
C71 C72 C73 121.1(7)
C71 C72 H72 119.4
C73 C72 H72 119.4
C74 C73 C72 119.4(8)
C74 C73 H73 120.3
C72 C73 H73 120.3
C75 C74 C73 120.4(7)
C75 C74 H74 119.8
C73 C74 H74 119.8
C74 C75 C76 119.9(7)
C74 C75 H75 120
C76 C75 H75 120
C71 C76 C75 120.8(7)
C71 C76 H76 119.6
C75 C76 H76 119.6

loop_
_geom_bond_atom_site_label_1
_geom_bond_atom_site_label_2
_geom_bond_distance
Bi N2 2.179(6)
Bi N1 2.180(6)
Si1 O1 1.625(5)
Si1 N1 1.728(6)
Si1 C38 1.854(8)
Si1 C37 1.858(7)
Si2 O1 1.642(5)
Si2 N2 1.736(5)
Si2 C39 1.850(7)
Si2 C40 1.867(7)
N1 C1 1.437(9)
N2 C41 1.434(7)
C1 C6 1.388(10)
C1 C2 1.426(8)
C2 C3 1.383(10)
C2 C7 1.524(10)
C3 C4 1.372(11)
C3 H3 0.95
C4 C5 1.408(9)
C4 C20 1.532(10)
C5 C6 1.402(10)
C5 H5 0.95
C6 C24 1.536(8)
C7 C14 1.527(10)
C7 C8 1.533(9)
C7 H7 1
C8 C13 1.384(9)
C8 C9 1.394(10)
C9 C10 1.378(11)
C9 H9 0.95
C10 C11 1.380(10)
C10 H10 0.95
C11 C12 1.379(11)
C11 H11 0.95
C12 C13 1.395(10)
C12 H12 0.95
C13 H13 0.95
C14 C15 1.348(12)
C14 C19 1.410(11)
C15 C16 1.386(12)
C15 H15 0.95
C16 C17 1.386(16)
C16 H16 0.95
C17 C18 1.383(16)
C17 H17 0.95
C18 C19 1.384(12)
C18 H18 0.95
C19 H19 0.95
C20 C23 1.518(12)
C20 C21 1.533(11)
C20 C22 1.553(11)
C21 H21A 0.98
C21 H21B 0.98
C21 H21C 0.98
C22 H22A 0.98
C22 H22B 0.98
C22 H22C 0.98
C23 H23A 0.98
C23 H23B 0.98
C23 H23C 0.98
C24 C31 1.521(10)
C24 C25 1.531(10)
C24 H24 1
C25 C30 1.382(12)
C25 C26 1.400(10)
C26 C27 1.381(13)
C26 H26 0.95
C27 C28 1.355(15)
C27 H27 0.95
C28 C29 1.424(14)
C28 H28 0.95
C29 C30 1.395(12)
C29 H29 0.95
C30 H30 0.95
C31 C32 1.386(9)
C31 C36 1.407(9)
C32 C33 1.398(10)
C32 H32 0.95
C33 C34 1.397(10)
C33 H33 0.95
C34 C35 1.376(10)
C34 H34 0.95
C35 C36 1.367(10)
C35 H35 0.95
C36 H36 0.95
C37 H37A 0.98
C37 H37B 0.98
C37 H37C 0.98
C38 H38A 0.98
C38 H38B 0.98
C38 H38C 0.98
C39 H39A 0.98
C39 H39B 0.98
C39 H39C 0.98
C40 H40A 0.98
C40 H40B 0.98
C40 H40C 0.98
C41 C42 1.405(9)
C41 C46 1.418(7)
C42 C43 1.390(8)
C42 C47 1.536(8)
C43 C44 1.399(8)
C43 H43 0.95
C44 C45 1.390(9)
C44 C60 1.543(8)
C45 C46 1.386(8)
C45 H45 0.95
C46 C64 1.529(9)
C47 C54 1.534(9)
C47 C48 1.534(9)
C47 H47 1
C48 C53 1.379(9)
C48 C49 1.396(9)
C49 C50 1.385(11)
C49 H49 0.95
C50 C51 1.385(11)
C50 H50 0.95
C51 C52 1.379(12)
C51 H51 0.95
C52 C53 1.401(11)
C52 H52 0.95
C53 H53 0.95
C54 C55 1.390(9)
C54 C59 1.401(10)
C55 C56 1.391(11)
C55 H55 0.95
C56 C57 1.374(12)
C56 H56 0.95
C57 C58 1.385(10)
C57 H57 0.95
C58 C59 1.386(10)
C58 H58 0.95
C59 H59 0.95
C60 C63 1.527(9)
C60 C61 1.540(10)
C60 C62 1.548(9)
C61 H61A 0.98
C61 H61B 0.98
C61 H61C 0.98
C62 H62A 0.98
C62 H62B 0.98
C62 H62C 0.98
C63 H63A 0.98
C63 H63B 0.98
C63 H63C 0.98
C64 C71 1.527(9)
C64 C65 1.529(9)
C64 H64 1
C65 C66 1.387(10)
C65 C70 1.399(9)
C66 C67 1.381(11)
C66 H66 0.95
C67 C68 1.376(12)
C67 H67 0.95
C68 C69 1.401(13)
C68 H68 0.95
C69 C70 1.386(11)
C69 H69 0.95
C70 H70 0.95
C71 C72 1.381(10)
C71 C76 1.393(10)
C72 C73 1.397(10)
C72 H72 0.95
C73 C74 1.383(11)
C73 H73 0.95
C74 C75 1.370(12)
C74 H74 0.95
C75 C76 1.394(10)
C75 H75 0.95
C76 H76 0.95
